data_7238280
loop_
_publ_author_name
'Aaker\"oy, Christer B.'
'Desper, John'
'Haque, Naheed'
'Hussain, Izhar'

_publ_section_title
;
 Effective double-ended chelating agents: crystal structures of
 N,N,N&#x2032;,N&#x2032;-tetraacetyl diamino derivatives and their
 chelates
;
_journal_issue 10
_journal_name_full CrystEngComm
_journal_page_first 3218
_journal_paper_doi 10.1039/c004168h
_journal_volume 12
_journal_year 2010
_chemical_formula_moiety 'C10 H16 N2 O4'
_chemical_formula_sum 'C10 H16 N2 O4'
_chemical_formula_weight 228.25
_chemical_name_systematic
;
N,N,N',N'-tetraacetyl ethylenediamine
;
_space_group_IT_number 14
_space_group_name_Hall '-P 2ybc'
_space_group_name_H-M_alt 'P 1 21/c 1'
_symmetry_cell_setting monoclinic
_symmetry_space_group_name_H-M 'P 1 21/c 1'
_atom_sites_solution_hydrogens geom
_atom_sites_solution_primary direct
_atom_sites_solution_secondary difmap
_audit_creation_method SHELXL-97
_cell_angle_alpha 90.00
_cell_angle_beta 96.388(5)
_cell_angle_gamma 90.00
_cell_formula_units_Z 2
_cell_length_a 5.9150(4)
_cell_length_b 10.1956(7)
_cell_length_c 9.1495(7)
_cell_measurement_reflns_used 2490
_cell_measurement_temperature 173(2)
_cell_measurement_theta_max 28.25
_cell_measurement_theta_min 3.00
_cell_volume 548.35(7)
_computing_cell_refinement 'Bruker XSCANS'
_computing_data_collection 'Bruker XSCANS'
_computing_data_reduction 'Bruker SHELXTL'
_computing_molecular_graphics 'Bruker SHELXTL'
_computing_publication_material 'Bruker SHELXTL'
_computing_structure_refinement 'SHELXL-97 (Sheldrick, 2008)'
_computing_structure_solution 'SHELXS-97 (Sheldrick, 2008)'
_diffrn_ambient_temperature 173(2)
_diffrn_measured_fraction_theta_full 0.973
_diffrn_measured_fraction_theta_max 0.926
_diffrn_measurement_device_type 'CCD area detector'
_diffrn_measurement_method 'phi and omega scans'
_diffrn_radiation_monochromator graphite
_diffrn_radiation_source 'fine-focus sealed tube'
_diffrn_radiation_type MoK\a
_diffrn_radiation_wavelength 0.71073
_diffrn_reflns_av_R_equivalents 0.1094
_diffrn_reflns_av_sigmaI/netI 0.0751
_diffrn_reflns_limit_h_max 7
_diffrn_reflns_limit_h_min -7
_diffrn_reflns_limit_k_max 13
_diffrn_reflns_limit_k_min -13
_diffrn_reflns_limit_l_max 10
_diffrn_reflns_limit_l_min -12
_diffrn_reflns_number 3859
_diffrn_reflns_theta_full 27.50
_diffrn_reflns_theta_max 28.26
_diffrn_reflns_theta_min 3.00
_exptl_absorpt_coefficient_mu 0.107
_exptl_absorpt_correction_type none
_exptl_crystal_colour colorless
_exptl_crystal_density_diffrn 1.382
_exptl_crystal_density_method 'not measured'
_exptl_crystal_description prism
_exptl_crystal_F_000 244
_exptl_crystal_size_max 0.40
_exptl_crystal_size_mid 0.40
_exptl_crystal_size_min 0.35
_refine_diff_density_max 0.516
_refine_diff_density_min -0.358
_refine_diff_density_rms 0.107
_refine_ls_extinction_coef 0.10(2)
_refine_ls_extinction_expression Fc^*^=kFc[1+0.001xFc^2^\l^3^/sin(2\q)]^-1/4^
_refine_ls_extinction_method SHELXL
_refine_ls_goodness_of_fit_ref 1.104
_refine_ls_hydrogen_treatment constr
_refine_ls_matrix_type full
_refine_ls_number_parameters 75
_refine_ls_number_reflns 1258
_refine_ls_number_restraints 0
_refine_ls_restrained_S_all 1.104
_refine_ls_R_factor_all 0.0652
_refine_ls_R_factor_gt 0.0610
_refine_ls_shift/su_max 0.000
_refine_ls_shift/su_mean 0.000
_refine_ls_structure_factor_coef Fsqd
_refine_ls_weighting_details 'calc w=1/[\s^2^(Fo^2^)+(0.0950P)^2^+0.1000P] where P=(Fo^2^+2Fc^2^)/3'
_refine_ls_weighting_scheme calc
_refine_ls_wR_factor_gt 0.1556
_refine_ls_wR_factor_ref 0.1608
_reflns_number_gt 1099
_reflns_number_total 1258
_reflns_threshold_expression >2sigma(I)
_cod_data_source_file c004168h.txt
_cod_data_source_block ih0503m(5)
_cod_depositor_comments
;
The following automatic conversions were performed:

data item '_symmetry_cell_setting' value 'Monoclinic' was changed to
'monoclinic' in accordance with the
/home/saulius/struct/COD-crude-data/automatic-downloads/DataCite-retrospective/RSC/depositions/lib/dictionaries/cif_core.dic
dictionary named 'cif_core.dic' version 2.4.2 last updated on
2011-04-26.

Automatic conversion script
Id: cif_fix_values 6909 2019-04-08 15:41:33Z antanas 
;
_cod_original_sg_symbol_H-M P2(1)/c
_cod_database_code 7238280

loop_
_symmetry_equiv_pos_as_xyz
'x, y, z'
'-x, y+1/2, -z+1/2'
'-x, -y, -z'
'x, -y-1/2, z-1/2'

loop_
_atom_site_label
_atom_site_type_symbol
_atom_site_fract_x
_atom_site_fract_y
_atom_site_fract_z
_atom_site_U_iso_or_equiv
_atom_site_adp_type
_atom_site_occupancy
_atom_site_symmetry_multiplicity
_atom_site_calc_flag
_atom_site_refinement_flags
_atom_site_disorder_assembly
_atom_site_disorder_group
C1 C 0.4181(2) 0.47914(12) 0.43407(12) 0.0195(4) Uani 1 1 d . . .
H1A H 0.2670 0.5190 0.4411 0.023 Uiso 1 1 calc R . .
H1B H 0.4744 0.5112 0.3426 0.023 Uiso 1 1 calc R . .
N1 N 0.39578(18) 0.33560(11) 0.42801(10) 0.0193(3) Uani 1 1 d . A .
C2 C 0.2238(2) 0.28174(13) 0.50459(13) 0.0207(4) Uani 1 1 d . . .
C3A C 0.1546(2) 0.14134(13) 0.47971(16) 0.0275(4) Uani 0.74(2) 1 d P A 1
H3A H 0.2468 0.0854 0.5502 0.041 Uiso 0.74(2) 1 calc PR A 1
H3B H 0.1782 0.1156 0.3793 0.041 Uiso 0.74(2) 1 calc PR A 1
H3C H -0.0065 0.1313 0.4934 0.041 Uiso 0.74(2) 1 calc PR A 1
C3B C 0.1546(2) 0.14134(13) 0.47971(16) 0.0275(4) Uani 0.26(2) 1 d P A 2
H3D H 0.2881 0.0847 0.5003 0.041 Uiso 0.26(2) 1 calc PR A 2
H3E H 0.0897 0.1296 0.3772 0.041 Uiso 0.26(2) 1 calc PR A 2
H3F H 0.0407 0.1180 0.5453 0.041 Uiso 0.26(2) 1 calc PR A 2
O2 O 0.12696(18) 0.35284(10) 0.58359(11) 0.0292(4) Uani 1 1 d . A .
C4 C 0.5533(2) 0.25979(13) 0.36187(13) 0.0207(4) Uani 1 1 d . . .
O4 O 0.56746(17) 0.14228(9) 0.38101(11) 0.0277(4) Uani 1 1 d . A .
C5 C 0.7058(3) 0.33027(15) 0.26754(14) 0.0271(4) Uani 1 1 d . A .
H5A H 0.8070 0.3893 0.3288 0.041 Uiso 1 1 calc R . .
H5B H 0.6131 0.3814 0.1924 0.041 Uiso 1 1 calc R . .
H5C H 0.7969 0.2662 0.2197 0.041 Uiso 1 1 calc R . .

loop_
_atom_site_aniso_label
_atom_site_aniso_U_11
_atom_site_aniso_U_22
_atom_site_aniso_U_33
_atom_site_aniso_U_23
_atom_site_aniso_U_13
_atom_site_aniso_U_12
C1 0.0233(7) 0.0132(6) 0.0221(6) 0.0008(4) 0.0032(5) 0.0003(4)
N1 0.0221(6) 0.0141(6) 0.0222(6) -0.0003(4) 0.0049(5) -0.0006(4)
C2 0.0205(7) 0.0188(6) 0.0226(6) 0.0011(5) 0.0022(5) -0.0016(5)
C3A 0.0257(8) 0.0185(7) 0.0386(8) 0.0002(5) 0.0047(6) -0.0050(5)
C3B 0.0257(8) 0.0185(7) 0.0386(8) 0.0002(5) 0.0047(6) -0.0050(5)
O2 0.0307(6) 0.0254(6) 0.0338(6) -0.0037(4) 0.0134(5) -0.0018(4)
C4 0.0225(7) 0.0202(7) 0.0190(6) -0.0030(4) 0.0006(5) 0.0012(5)
O4 0.0317(6) 0.0180(6) 0.0339(6) -0.0024(4) 0.0061(4) 0.0031(4)
C5 0.0281(8) 0.0300(8) 0.0242(7) -0.0005(5) 0.0079(5) 0.0003(6)

loop_
_atom_type_symbol
_atom_type_description
_atom_type_scat_dispersion_real
_atom_type_scat_dispersion_imag
_atom_type_scat_source
C C 0.0033 0.0016 'International Tables Vol C Tables 4.2.6.8 and 6.1.1.4'
H H 0.0000 0.0000 'International Tables Vol C Tables 4.2.6.8 and 6.1.1.4'
N N 0.0061 0.0033 'International Tables Vol C Tables 4.2.6.8 and 6.1.1.4'
O O 0.0106 0.0060 'International Tables Vol C Tables 4.2.6.8 and 6.1.1.4'

loop_
_geom_angle_atom_site_label_1
_geom_angle_atom_site_label_2
_geom_angle_atom_site_label_3
_geom_angle
_geom_angle_site_symmetry_1
_geom_angle_site_symmetry_3
N1 C1 C1 110.78(12) . 3_666
N1 C1 H1A 109.5 . .
C1 C1 H1A 109.5 3_666 .
N1 C1 H1B 109.5 . .
C1 C1 H1B 109.5 3_666 .
H1A C1 H1B 108.1 . .
C4 N1 C2 123.52(12) . .
C4 N1 C1 120.34(10) . .
C2 N1 C1 115.84(10) . .
O2 C2 N1 118.61(12) . .
O2 C2 C3A 121.51(12) . .
N1 C2 C3A 119.77(11) . .
C2 C3A H3A 109.5 . .
C2 C3A H3B 109.5 . .
H3A C3A H3B 109.5 . .
C2 C3A H3C 109.5 . .
H3A C3A H3C 109.5 . .
H3B C3A H3C 109.5 . .
O4 C4 N1 121.48(11) . .
O4 C4 C5 121.36(12) . .
N1 C4 C5 117.16(12) . .
C4 C5 H5A 109.5 . .
C4 C5 H5B 109.5 . .
H5A C5 H5B 109.5 . .
C4 C5 H5C 109.5 . .
H5A C5 H5C 109.5 . .
H5B C5 H5C 109.5 . .

loop_
_geom_bond_atom_site_label_1
_geom_bond_atom_site_label_2
_geom_bond_distance
_geom_bond_site_symmetry_2
C1 N1 1.4699(16) .
C1 C1 1.522(2) 3_666
C1 H1A 0.9900 .
C1 H1B 0.9900 .
N1 C4 1.3989(16) .
N1 C2 1.4093(15) .
C2 O2 1.2116(16) .
C2 C3A 1.4992(17) .
C3A H3A 0.9800 .
C3A H3B 0.9800 .
C3A H3C 0.9800 .
C4 O4 1.2123(17) .
C4 C5 1.4993(18) .
C5 H5A 0.9800 .
C5 H5B 0.9800 .
C5 H5C 0.9800 .

loop_
_geom_torsion_atom_site_label_1
_geom_torsion_atom_site_label_2
_geom_torsion_atom_site_label_3
_geom_torsion_atom_site_label_4
_geom_torsion
_geom_torsion_site_symmetry_1
C1 C1 N1 C4 -84.46(14) 3_666
C1 C1 N1 C2 89.42(15) 3_666
C4 N1 C2 O2 164.69(12) .
C1 N1 C2 O2 -8.97(17) .
C4 N1 C2 C3A -19.15(17) .
C1 N1 C2 C3A 167.18(11) .
C2 N1 C4 O4 -8.62(18) .
C1 N1 C4 O4 164.78(11) .
C2 N1 C4 C5 172.05(11) .
C1 N1 C4 C5 -14.56(16) .
